data_2002556
loop_
_publ_author_name
'Kluever, E'
'Peters, E'
'Mueller-Buschbaum, Hk'

_publ_section_title
;
Zwei weitere Oxometallate zum Ba5 Mn4 Ln8 O21-Typ: Ba5 Mn4 Sm8 O21 und
Ba5 Mn4 Ho8 O21
;
_journal_name_full 'Journal of Alloys Compd.'
_journal_page_first 101
_journal_page_last 105
_journal_paper_doi 10.1016/0925-8388(92)90053-C
_journal_volume 189
_journal_year 1992
_chemical_formula_structural 'Ba5 Mn4 Sm8 O21'
_chemical_formula_sum 'Ba5 Mn4 O21 Sm8'
_chemical_name_systematic
;
Pentabarium tetramanganese octasamarium oxide
;
_space_group_IT_number 87
_symmetry_cell_setting tetragonal
_symmetry_Int_Tables_number 87
_symmetry_space_group_name_Hall '-I 4'
_symmetry_space_group_name_H-M 'I 4/m'
_cell_angle_alpha 90
_cell_angle_beta 90
_cell_angle_gamma 90
_cell_formula_units_Z 2
_cell_length_a 14.0911(40)
_cell_length_b 14.0911(40)
_cell_length_c 5.8329(28)
_cell_volume 1158.2
_refine_ls_R_factor_all 0.057
_cod_database_code 2002556

loop_
_symmetry_equiv_pos_as_xyz
x,y,z
-x,-y,z
-y,x,z
y,-x,z
-x,-y,-z
x,y,-z
y,-x,-z
-y,x,-z
1/2+x,1/2+y,1/2+z
1/2-x,1/2-y,1/2+z
1/2-y,1/2+x,1/2+z
1/2+y,1/2-x,1/2+z
1/2-x,1/2-y,1/2-z
1/2+x,1/2+y,1/2-z
1/2+y,1/2-x,1/2-z
1/2-y,1/2+x,1/2-z

loop_
_atom_site_label
_atom_site_type_symbol
_atom_site_symmetry_multiplicity
_atom_site_Wyckoff_symbol
_atom_site_fract_x
_atom_site_fract_y
_atom_site_fract_z
_atom_site_occupancy
_atom_site_attached_hydrogens
_atom_site_calc_flag
Sm1 Sm3+ 8 h 0.2486(1) 0.1682(1) 0. 1. 0 d
Sm2 Sm3+ 8 h 0.4109(1) 0.3573(1) 0. 1. 0 d
Ba1 Ba2+ 2 a 0. 0. 0. 1. 0 d
Ba2 Ba2+ 8 h 0.5322(2) 0.1375(2) 0. 1. 0 d
Mn1 Mn2+ 8 h 0.0409(4) 0.2508(4) 0. 1. 0 d
O1 O2- 2 b 0. 0. 0.5 1. 0 d
O2 O2- 8 h 0.625(2) 0.968(2) 0. 1. 0 d
O3 O2- 16 i 0.680(1) 0.548(1) 0.742(4) 1. 0 d
O4 O2- 16 i 0.353(1) 0.240(1) 0.253(4) 1. 0 d

loop_
_atom_type_symbol
_atom_type_oxidation_number
Sm3+ 3.000
Ba2+ 2.000
Mn2+ 2.000
O2- -2.000
